data_7051393
_journal_name_full 'New Journal of Chemistry'
_journal_paper_doi 10.1039/a808050j
_journal_year 1999
_chemical_formula_sum 'C12 H19 Li N2 O'
_chemical_formula_weight 214.23
_space_group_IT_number 2
_symmetry_cell_setting triclinic
_symmetry_space_group_name_Hall '-P 1'
_symmetry_space_group_name_H-M 'P -1'
_cell_angle_alpha 77.81(2)
_cell_angle_beta 83.31(2)
_cell_angle_gamma 89.950(14)
_cell_formula_units_Z 8
_cell_length_a 11.132(2)
_cell_length_b 11.120(2)
_cell_length_c 20.726(5)
_cell_measurement_temperature 180(2)
_cell_volume 2490.0(9)
_diffrn_ambient_temperature 180(2)
_exptl_crystal_density_diffrn 1.143
_refine_ls_R_factor_obs 0.0698
_refine_ls_wR_factor_obs 0.2173
_cod_depositor_comments
;
The following automatic conversions were performed:
'_symmetry_cell_setting' value 'Triclinic' changed to 'triclinic'
according to '/home/saulius/struct/CIF-dictionaries/cif_core.dic'
dictionary named 'cif_core.dic' version 2.4.1 from 2010-06-29.

Automatic conversion script
Id: cif_fix_enum 1527 2010-12-29 10:47:43Z saulius 
;
_cod_database_code 7051393

loop_
_symmetry_equiv_pos_as_xyz
'x, y, z'
'-x, -y, -z'

loop_
_atom_site_aniso_label
_atom_site_aniso_U_11
_atom_site_aniso_U_22
_atom_site_aniso_U_33
_atom_site_aniso_U_23
_atom_site_aniso_U_13
_atom_site_aniso_U_12
Li1 0.034(3) 0.057(4) 0.041(3) 0.000(3) -0.010(2) 0.001(3)
Li2 0.060(4) 0.031(3) 0.037(3) -0.009(2) -0.015(3) 0.007(2)
Li3 0.039(3) 0.046(3) 0.047(3) -0.008(3) -0.015(3) 0.003(2)
Li4 0.058(4) 0.033(3) 0.044(3) -0.009(3) -0.005(3) 0.008(3)
O1 0.0499(14) 0.0282(12) 0.0352(13) -0.0005(10) -0.0088(10) 0.0021(10)
O2 0.0349(12) 0.0443(14) 0.0377(13) -0.0074(11) -0.0134(10) 0.0038(10)
O3 0.0467(14) 0.0314(12) 0.0411(13) -0.0126(10) -0.0077(10) 0.0030(10)
O4 0.0338(12) 0.0413(13) 0.0394(13) -0.0051(11) -0.0044(10) 0.0042(9)
N1 0.040(2) 0.035(2) 0.045(2) 0.0001(13) -0.0085(13) 0.0043(12)
N2 0.045(2) 0.037(2) 0.043(2) -0.0066(13) -0.0183(13) 0.0068(12)
N3 0.040(2) 0.042(2) 0.043(2) -0.0154(14) -0.0086(12) 0.0043(12)
N4 0.044(2) 0.036(2) 0.044(2) -0.0084(13) 0.0014(13) 0.0008(12)
N5 0.051(2) 0.045(2) 0.055(2) -0.006(2) 0.0006(15) 0.0097(14)
N6 0.056(2) 0.048(2) 0.069(2) 0.005(2) -0.023(2) -0.002(2)
N7 0.049(2) 0.052(2) 0.063(2) -0.021(2) -0.016(2) 0.0095(14)
N8 0.053(2) 0.043(2) 0.049(2) -0.0135(15) -0.0103(14) 0.0033(14)
C1 0.046(2) 0.030(2) 0.032(2) -0.0070(14) -0.0087(14) 0.0064(14)
C2 0.038(2) 0.042(2) 0.033(2) -0.0078(15) -0.0085(14) 0.0028(14)
C3 0.044(2) 0.029(2) 0.041(2) -0.0094(15) -0.0064(15) 0.0045(14)
C4 0.036(2) 0.038(2) 0.039(2) -0.0025(15) -0.0081(14) 0.0013(14)
C11 0.041(2) 0.030(2) 0.042(2) -0.0061(15) -0.0147(15) 0.0020(14)
C12 0.061(2) 0.046(2) 0.047(2) 0.001(2) -0.021(2) 0.007(2)
C13 0.062(3) 0.046(2) 0.079(3) 0.007(2) -0.031(2) 0.005(2)
C14 0.053(3) 0.037(2) 0.125(5) -0.008(3) -0.044(3) 0.010(2)
C15 0.047(2) 0.056(3) 0.101(4) -0.027(3) -0.010(2) 0.013(2)
C16 0.046(2) 0.043(2) 0.058(2) -0.009(2) -0.006(2) 0.007(2)
C21 0.035(2) 0.046(2) 0.039(2) -0.015(2) -0.0087(14) 0.0081(14)
C22 0.059(2) 0.065(3) 0.056(2) -0.029(2) -0.024(2) 0.013(2)
C23 0.073(3) 0.077(3) 0.087(4) -0.049(3) -0.045(3) 0.023(3)
C24 0.052(3) 0.060(3) 0.132(5) -0.054(3) -0.033(3) 0.011(2)
C25 0.057(3) 0.049(3) 0.098(4) -0.018(2) -0.009(2) -0.003(2)
C26 0.049(2) 0.046(2) 0.059(2) -0.013(2) -0.013(2) 0.000(2)
C31 0.039(2) 0.034(2) 0.052(2) -0.013(2) -0.001(2) -0.0013(14)
C32 0.048(2) 0.044(2) 0.069(3) -0.016(2) -0.012(2) 0.008(2)
C33 0.049(2) 0.052(3) 0.104(4) -0.021(3) -0.017(2) 0.010(2)
C34 0.045(2) 0.051(3) 0.112(4) -0.039(3) 0.012(2) 0.001(2)
C35 0.049(3) 0.070(3) 0.087(3) -0.043(3) 0.016(2) -0.009(2)
C36 0.049(2) 0.055(2) 0.057(2) -0.022(2) 0.001(2) 0.002(2)
C41 0.035(2) 0.032(2) 0.045(2) -0.003(2) -0.0091(14) 0.0034(13)
C42 0.046(2) 0.045(2) 0.054(2) -0.013(2) -0.001(2) 0.000(2)
C43 0.060(3) 0.042(2) 0.072(3) -0.014(2) -0.007(2) -0.008(2)
C44 0.044(2) 0.040(2) 0.082(3) -0.004(2) 0.000(2) 0.000(2)
C45 0.059(2) 0.041(2) 0.057(3) 0.010(2) 0.008(2) 0.003(2)
C46 0.054(2) 0.040(2) 0.046(2) 0.000(2) -0.002(2) -0.003(2)
C51 0.060(3) 0.038(2) 0.093(3) -0.016(2) -0.032(2) 0.006(2)
C52 0.053(2) 0.068(3) 0.054(3) 0.023(2) 0.000(2) 0.004(2)
C53 0.056(3) 0.046(2) 0.079(3) 0.011(2) 0.006(2) 0.004(2)
C54 0.058(3) 0.092(4) 0.082(4) -0.014(3) -0.002(2) 0.006(3)
C55 0.086(4) 0.063(3) 0.096(4) -0.032(3) 0.025(3) -0.008(3)
C61 0.039(2) 0.052(2) 0.072(3) -0.025(2) -0.014(2) 0.008(2)
C62 0.084(3) 0.048(2) 0.054(3) -0.001(2) -0.035(2) 0.006(2)
C63 0.064(3) 0.049(2) 0.077(3) 0.002(2) -0.031(2) 0.008(2)
C64 0.070(3) 0.090(4) 0.103(4) 0.031(3) -0.002(3) 0.019(3)
C65 0.116(5) 0.048(3) 0.105(4) -0.003(3) -0.036(4) -0.001(3)
C71 0.051(2) 0.037(2) 0.063(3) -0.016(2) -0.003(2) 0.002(2)
C72 0.054(2) 0.062(3) 0.055(2) -0.031(2) -0.015(2) 0.007(2)
C73 0.055(2) 0.057(3) 0.066(3) -0.027(2) -0.021(2) 0.003(2)
C74 0.087(4) 0.052(3) 0.084(4) -0.008(2) -0.034(3) 0.000(2)
C75 0.050(3) 0.099(4) 0.093(4) -0.018(3) -0.014(2) 0.014(2)
C81 0.038(2) 0.043(2) 0.087(3) 0.000(2) -0.010(2) 0.004(2)
C82 0.089(3) 0.051(3) 0.057(3) -0.015(2) 0.028(2) -0.011(2)
C83 0.063(3) 0.056(3) 0.074(3) -0.028(2) 0.011(2) 0.006(2)
C84 0.077(3) 0.082(3) 0.080(3) -0.045(3) -0.036(3) 0.027(3)
C85 0.111(4) 0.043(2) 0.083(4) -0.018(2) -0.030(3) 0.006(2)

loop_
_atom_site_label
_atom_site_type_symbol
_atom_site_fract_x
_atom_site_fract_y
_atom_site_fract_z
_atom_site_U_iso_or_equiv
_atom_site_thermal_displace_type
_atom_site_occupancy
_atom_site_calc_flag
_atom_site_refinement_flags
_atom_site_disorder_group
Li1 Li 0.5227(5) 0.5611(6) 0.2929(3) 0.0449(14) Uani 1 d . .
Li2 Li 0.7111(6) 0.5498(5) 0.2040(3) 0.0418(13) Uani 1 d . .
Li3 Li 0.6652(5) 0.3393(6) 0.2937(3) 0.0433(13) Uani 1 d . .
Li4 Li 0.4929(6) 0.4032(5) 0.2155(3) 0.0451(14) Uani 1 d . .
O1 O 0.5039(2) 0.5777(2) 0.20248(11) 0.0384(6) Uani 1 d . .
O2 O 0.6927(2) 0.5495(2) 0.29622(11) 0.0385(6) Uani 1 d . .
O3 O 0.6998(2) 0.3803(2) 0.19990(12) 0.0388(6) Uani 1 d . .
O4 O 0.4930(2) 0.3477(2) 0.30863(11) 0.0387(6) Uani 1 d . .
N1 N 0.6570(3) 0.7135(3) 0.14506(15) 0.0409(7) Uani 1 d . .
N2 N 0.8128(3) 0.3893(3) 0.34017(15) 0.0408(7) Uani 1 d . .
N3 N 0.5566(3) 0.2674(3) 0.16272(15) 0.0406(7) Uani 1 d . .
N4 N 0.3650(3) 0.4799(3) 0.35510(15) 0.0419(7) Uani 1 d . .
N5 N 0.9077(3) 0.6450(3) 0.1212(2) 0.0515(8) Uani 1 d . .
N6 N 0.7240(3) 0.1362(3) 0.3691(2) 0.0590(9) Uani 1 d . .
N7 N 0.3154(3) 0.3598(3) 0.1457(2) 0.0526(8) Uani 1 d . .
N8 N 0.4479(3) 0.7219(3) 0.3649(2) 0.0475(8) Uani 1 d . .
C1 C 0.5344(3) 0.6590(3) 0.1445(2) 0.0353(7) Uani 1 d . .
H1A H 0.5408(3) 0.6118(3) 0.1082(2) 0.042 Uiso 1 calc R .
C2 C 0.7544(3) 0.5074(3) 0.3489(2) 0.0374(8) Uani 1 d . .
H2A H 0.6945(3) 0.4884(3) 0.3898(2) 0.045 Uiso 1 calc R .
C3 C 0.6793(3) 0.3303(3) 0.1479(2) 0.0377(8) Uani 1 d . .
H3A H 0.6768(3) 0.3993(3) 0.1084(2) 0.045 Uiso 1 calc R .
C4 C 0.4188(3) 0.3545(3) 0.3644(2) 0.0379(8) Uani 1 d . .
H4A H 0.4702(3) 0.3468(3) 0.4015(2) 0.046 Uiso 1 calc R .
C11 C 0.4415(3) 0.7586(3) 0.1285(2) 0.0374(8) Uani 1 d . .
C12 C 0.4403(4) 0.8255(4) 0.0639(2) 0.0521(10) Uani 1 d . .
H12A H 0.4951(4) 0.8058(4) 0.0291(2) 0.063 Uiso 1 calc R .
C13 C 0.3610(4) 0.9196(4) 0.0493(3) 0.0635(12) Uani 1 d . .
H13A H 0.3616(4) 0.9646(4) 0.0049(3) 0.076 Uiso 1 calc R .
C14 C 0.2814(4) 0.9483(4) 0.0988(3) 0.0701(14) Uani 1 d . .
H14A H 0.2278(4) 1.0145(4) 0.0890(3) 0.084 Uiso 1 calc R .
C15 C 0.2787(4) 0.8811(4) 0.1633(3) 0.0665(13) Uani 1 d . .
H15A H 0.2220(4) 0.8995(4) 0.1976(3) 0.080 Uiso 1 calc R .
C16 C 0.3595(3) 0.7865(4) 0.1777(2) 0.0495(9) Uani 1 d . .
H16A H 0.3579(3) 0.7407(4) 0.2220(2) 0.059 Uiso 1 calc R .
C21 C 0.8464(3) 0.6008(3) 0.3590(2) 0.0384(8) Uani 1 d . .
C22 C 0.8927(4) 0.5893(4) 0.4196(2) 0.0560(11) Uani 1 d . .
H22A H 0.8641(4) 0.5240(4) 0.4556(2) 0.067 Uiso 1 calc R .
C23 C 0.9796(4) 0.6714(5) 0.4279(3) 0.0716(14) Uani 1 d . .
H23A H 1.0107(4) 0.6618(5) 0.4694(3) 0.086 Uiso 1 calc R .
C24 C 1.0212(4) 0.7664(5) 0.3767(3) 0.075(2) Uani 1 d . .
H24A H 1.0810(4) 0.8228(5) 0.3825(3) 0.090 Uiso 1 calc R .
C25 C 0.9758(4) 0.7797(4) 0.3170(3) 0.0675(13) Uani 1 d . .
H25A H 1.0045(4) 0.8453(4) 0.2812(3) 0.081 Uiso 1 calc R .
C26 C 0.8888(3) 0.6984(4) 0.3088(2) 0.0507(9) Uani 1 d . .
H26A H 0.8572(3) 0.7098(4) 0.2673(2) 0.061 Uiso 1 calc R .
C31 C 0.7781(3) 0.2432(3) 0.1296(2) 0.0414(8) Uani 1 d . .
C32 C 0.8544(3) 0.1911(4) 0.1752(2) 0.0528(10) Uani 1 d . .
H32A H 0.8480(3) 0.2120(4) 0.2176(2) 0.063 Uiso 1 calc R .
C33 C 0.9407(4) 0.1082(4) 0.1592(3) 0.0671(13) Uani 1 d . .
H33A H 0.9937(4) 0.0734(4) 0.1906(3) 0.080 Uiso 1 calc R .
C34 C 0.9497(4) 0.0764(4) 0.0984(3) 0.0674(14) Uani 1 d . .
H34A H 1.0077(4) 0.0186(4) 0.0880(3) 0.081 Uiso 1 calc R .
C35 C 0.8751(4) 0.1279(4) 0.0529(3) 0.0667(13) Uani 1 d . .
H35A H 0.8813(4) 0.1060(4) 0.0108(3) 0.080 Uiso 1 calc R .
C36 C 0.7911(4) 0.2114(4) 0.0678(2) 0.0525(10) Uani 1 d . .
H36A H 0.7410(4) 0.2482(4) 0.0354(2) 0.063 Uiso 1 calc R .
C41 C 0.3221(3) 0.2532(3) 0.3849(2) 0.0380(8) Uani 1 d . .
C42 C 0.2903(3) 0.1870(3) 0.3396(2) 0.0483(9) Uani 1 d . .
H42A H 0.3322(3) 0.2028(3) 0.2959(2) 0.058 Uiso 1 calc R .
C43 C 0.1985(4) 0.0983(4) 0.3570(2) 0.0577(11) Uani 1 d . .
H43A H 0.1776(4) 0.0544(4) 0.3251(2) 0.069 Uiso 1 calc R .
C44 C 0.1375(4) 0.0732(4) 0.4197(2) 0.0572(11) Uani 1 d . .
H44A H 0.0743(4) 0.0124(4) 0.4315(2) 0.069 Uiso 1 calc R .
C45 C 0.1688(4) 0.1371(4) 0.4657(2) 0.0567(11) Uani 1 d . .
H45A H 0.1274(4) 0.1200(4) 0.5095(2) 0.068 Uiso 1 calc R .
C46 C 0.2601(3) 0.2260(3) 0.4484(2) 0.0483(9) Uani 1 d . .
H46A H 0.2809(3) 0.2693(3) 0.4806(2) 0.058 Uiso 1 calc R .
C51 C 0.6531(4) 0.8107(4) 0.1820(3) 0.0619(12) Uani 1 d . .
H51A H 0.6189(27) 0.8843(10) 0.1563(7) 0.093 Uiso 1 calc R .
H51B H 0.7352(5) 0.8299(21) 0.1901(14) 0.093 Uiso 1 calc R .
H51C H 0.6024(24) 0.7836(11) 0.2246(7) 0.093 Uiso 1 calc R .
C52 C 0.7282(4) 0.7500(4) 0.0798(2) 0.0642(12) Uani 1 d . .
H52A H 0.7016(4) 0.8313(4) 0.0570(2) 0.077 Uiso 1 calc R .
H52B H 0.7132(4) 0.6898(4) 0.0525(2) 0.077 Uiso 1 calc R .
C53 C 0.8608(4) 0.7572(4) 0.0851(3) 0.0651(13) Uani 1 d . .
H53A H 0.9050(4) 0.7777(4) 0.0397(3) 0.078 Uiso 1 calc R .
H53B H 0.8765(4) 0.8249(4) 0.1075(3) 0.078 Uiso 1 calc R .
C54 C 1.0257(4) 0.6707(5) 0.1399(3) 0.0786(14) Uani 1 d . .
H54A H 1.0825(10) 0.6995(34) 0.0998(3) 0.118 Uiso 1 calc R .
H54B H 1.0557(16) 0.5956(10) 0.1664(16) 0.118 Uiso 1 calc R .
H54C H 1.0181(8) 0.7345(26) 0.1663(16) 0.118 Uiso 1 calc R .
C55 C 0.9217(5) 0.5504(5) 0.0831(3) 0.082(2) Uani 1 d . .
H55A H 0.9848(26) 0.5761(17) 0.0454(12) 0.124 Uiso 1 calc R .
H55B H 0.8451(12) 0.5369(27) 0.0664(17) 0.124 Uiso 1 calc R .
H55C H 0.9450(36) 0.4738(11) 0.1114(6) 0.124 Uiso 1 calc R .
C61 C 0.9216(3) 0.4086(4) 0.2917(2) 0.0520(10) Uani 1 d . .
H61A H 0.9883(8) 0.4391(26) 0.3113(5) 0.078 Uiso 1 calc R .
H61B H 0.9055(9) 0.4690(20) 0.2520(6) 0.078 Uiso 1 calc R .
H61C H 0.9438(16) 0.3305(7) 0.2792(11) 0.078 Uiso 1 calc R .
C62 C 0.8336(4) 0.3034(4) 0.4015(2) 0.0615(12) Uani 1 d . .
H62A H 0.7700(4) 0.3130(4) 0.4375(2) 0.074 Uiso 1 calc R .
H62B H 0.9127(4) 0.3235(4) 0.4145(2) 0.074 Uiso 1 calc R .
C63 C 0.8326(4) 0.1728(4) 0.3935(3) 0.0639(12) Uani 1 d . .
H63A H 0.9038(4) 0.1609(4) 0.3623(3) 0.077 Uiso 1 calc R .
H63B H 0.8408(4) 0.1180(4) 0.4370(3) 0.077 Uiso 1 calc R .
C64 C 0.6200(5) 0.1176(6) 0.4183(3) 0.096(2) Uani 1 d . .
H64A H 0.6353(17) 0.0514(31) 0.4557(11) 0.144 Uiso 1 calc R .
H64B H 0.5496(11) 0.0952(43) 0.3987(7) 0.144 Uiso 1 calc R .
H64C H 0.6042(26) 0.1937(15) 0.4343(17) 0.144 Uiso 1 calc R .
C65 C 0.7473(6) 0.0208(5) 0.3467(3) 0.090(2) Uani 1 d . .
H65A H 0.7657(39) -0.0434(11) 0.3842(6) 0.135 Uiso 1 calc R .
H65B H 0.8162(25) 0.0330(12) 0.3117(16) 0.135 Uiso 1 calc R .
H65C H 0.6755(15) -0.0043(22) 0.3291(20) 0.135 Uiso 1 calc R .
C71 C 0.5564(4) 0.1488(3) 0.2093(2) 0.0500(9) Uani 1 d . .
H71A H 0.6016(21) 0.0897(8) 0.1875(5) 0.075 Uiso 1 calc R .
H71B H 0.4729(4) 0.1183(12) 0.2236(11) 0.075 Uiso 1 calc R .
H71C H 0.5948(22) 0.1587(6) 0.2482(7) 0.075 Uiso 1 calc R .
C72 C 0.4972(4) 0.2565(4) 0.1052(2) 0.0536(10) Uani 1 d . .
H72A H 0.5228(4) 0.1801(4) 0.0908(2) 0.064 Uiso 1 calc R .
H72B H 0.5227(4) 0.3269(4) 0.0681(2) 0.064 Uiso 1 calc R .
C73 C 0.3620(4) 0.2541(4) 0.1204(2) 0.0561(10) Uani 1 d . .
H73A H 0.3256(4) 0.2509(4) 0.0794(2) 0.067 Uiso 1 calc R .
H73B H 0.3363(4) 0.1781(4) 0.1537(2) 0.067 Uiso 1 calc R .
C74 C 0.3234(5) 0.4705(4) 0.0948(3) 0.0738(14) Uani 1 d . .
H74A H 0.2724(26) 0.4612(13) 0.0606(9) 0.111 Uiso 1 calc R .
H74B H 0.4076(7) 0.4859(18) 0.0747(12) 0.111 Uiso 1 calc R .
H74C H 0.2957(31) 0.5399(7) 0.1145(4) 0.111 Uiso 1 calc R .
C75 C 0.1898(4) 0.3362(6) 0.1744(3) 0.0803(15) Uani 1 d . .
H75A H 0.1417(8) 0.3182(36) 0.1407(6) 0.120 Uiso 1 calc R .
H75B H 0.1583(11) 0.4089(14) 0.1897(18) 0.120 Uiso 1 calc R .
H75C H 0.1849(6) 0.2656(23) 0.2121(13) 0.120 Uiso 1 calc R .
C81 C 0.2632(3) 0.4898(4) 0.3159(2) 0.0578(11) Uani 1 d . .
H81A H 0.1927(9) 0.4450(24) 0.3430(5) 0.087 Uiso 1 calc R .
H81B H 0.2848(10) 0.4545(25) 0.2768(8) 0.087 Uiso 1 calc R .
H81C H 0.2438(18) 0.5767(4) 0.3017(13) 0.087 Uiso 1 calc R .
C82 C 0.3352(5) 0.5280(4) 0.4153(2) 0.0682(13) Uani 1 d . .
H82A H 0.3949(5) 0.4987(4) 0.4466(2) 0.082 Uiso 1 calc R .
H82B H 0.2544(5) 0.4957(4) 0.4370(2) 0.082 Uiso 1 calc R .
C83 C 0.3353(4) 0.6666(4) 0.4005(2) 0.0634(12) Uani 1 d . .
H83A H 0.2686(4) 0.6952(4) 0.3738(2) 0.076 Uiso 1 calc R .
H83B H 0.3196(4) 0.6947(4) 0.4429(2) 0.076 Uiso 1 calc R .
C84 C 0.5450(5) 0.7116(5) 0.4062(3) 0.0733(14) Uani 1 d . .
H84A H 0.5253(16) 0.7577(29) 0.4413(11) 0.110 Uiso 1 calc R .
H84B H 0.6202(9) 0.7453(31) 0.3790(5) 0.110 Uiso 1 calc R .
H84C H 0.5555(22) 0.6248(6) 0.4264(14) 0.110 Uiso 1 calc R .
C85 C 0.4311(5) 0.8524(4) 0.3390(3) 0.0767(14) Uani 1 d . .
H85A H 0.4054(34) 0.8926(8) 0.3759(3) 0.115 Uiso 1 calc R .
H85B H 0.3690(25) 0.8622(4) 0.3086(15) 0.115 Uiso 1 calc R .
H85C H 0.5075(10) 0.8902(8) 0.3152(16) 0.115 Uiso 1 calc R .

loop_
_geom_bond_atom_site_label_1
_geom_bond_atom_site_label_2
_geom_bond_distance
_geom_bond_site_symmetry_2
_geom_bond_publ_flag
Li1 O1 1.881(7) . ?
Li1 O2 1.905(6) . ?
Li1 N4 2.132(6) . ?
Li1 O4 2.345(7) . ?
Li1 N8 2.636(7) . ?
Li1 C4 2.642(7) . ?
Li1 Li2 2.647(8) . ?
Li1 Li4 2.662(9) . ?
Li1 Li3 2.930(9) . ?
Li2 O2 1.898(6) . ?
Li2 O3 1.910(6) . ?
Li2 N1 2.097(6) . ?
Li2 O1 2.329(7) . ?
Li2 C1 2.607(7) . ?
Li2 Li3 2.673(8) . ?
Li2 N5 2.687(7) . ?
Li2 Li4 2.885(9) . ?
Li3 O3 1.894(7) . ?
Li3 O4 1.911(6) . ?
Li3 N2 2.130(6) . ?
Li3 O2 2.370(7) . ?
Li3 N6 2.592(7) . ?
Li3 C2 2.639(7) . ?
Li3 Li4 2.654(9) . ?
Li4 O4 1.898(7) . ?
Li4 O1 1.904(6) . ?
Li4 N3 2.120(6) . ?
Li4 O3 2.309(7) . ?
Li4 C3 2.594(7) . ?
Li4 N7 2.683(7) . ?
O1 C1 1.351(4) . ?
O2 C2 1.358(4) . ?
O3 C3 1.355(4) . ?
O4 C4 1.356(4) . ?
N1 C51 1.449(5) . ?
N1 C52 1.463(5) . ?
N1 C1 1.497(4) . ?
N2 C62 1.461(5) . ?
N2 C61 1.466(5) . ?
N2 C2 1.501(4) . ?
N3 C72 1.455(5) . ?
N3 C71 1.462(5) . ?
N3 C3 1.504(4) . ?
N4 C82 1.461(5) . ?
N4 C81 1.460(5) . ?
N4 C4 1.501(4) . ?
N5 C55 1.441(6) . ?
N5 C53 1.444(5) . ?
N5 C54 1.458(6) . ?
N6 C64 1.436(6) . ?
N6 C63 1.454(5) . ?
N6 C65 1.467(6) . ?
N7 C74 1.436(6) . ?
N7 C75 1.455(6) . ?
N7 C73 1.456(5) . ?
N8 C84 1.445(5) . ?
N8 C83 1.444(5) . ?
N8 C85 1.457(5) . ?
C1 C11 1.525(4) . ?
C2 C21 1.522(5) . ?
C3 C31 1.532(5) . ?
C4 C41 1.518(5) . ?
C11 C16 1.373(5) . ?
C11 C12 1.390(5) . ?
C12 C13 1.376(6) . ?
C13 C14 1.366(7) . ?
C14 C15 1.383(7) . ?
C15 C16 1.391(6) . ?
C21 C26 1.376(5) . ?
C21 C22 1.392(5) . ?
C22 C23 1.381(7) . ?
C23 C24 1.368(8) . ?
C24 C25 1.369(7) . ?
C25 C26 1.374(6) . ?
C31 C32 1.381(6) . ?
C31 C36 1.389(5) . ?
C32 C33 1.392(6) . ?
C33 C34 1.372(7) . ?
C34 C35 1.363(7) . ?
C35 C36 1.373(6) . ?
C41 C46 1.386(5) . ?
C41 C42 1.384(5) . ?
C42 C43 1.384(6) . ?
C43 C44 1.368(6) . ?
C44 C45 1.378(6) . ?
C45 C46 1.380(6) . ?
C52 C53 1.496(6) . ?
C62 C63 1.496(6) . ?
C72 C73 1.500(6) . ?
C82 C83 1.507(6) . ?
